data_2012361
loop_
_publ_author_name
'Freire, Eleonora'
'Baggio, Sergio'
'Garland, Maria Teresa'
'Baggio, Ricardo'

_publ_section_title
;
 Bis(2,2':6',2''-terpyridine-\k^3^<i>N</i>)manganese(II) tetrathionate
 trihydrate
;
_journal_issue 12
_journal_name_full 'Acta Crystallographica Section C'
_journal_page_first 1403
_journal_page_last 1404
_journal_paper_doi 10.1107/S0108270101016481
_journal_volume 57
_journal_year 2001
_chemical_formula_iupac '[Mn (C15 H11 N3)2] (S4 O6), 3H2 O1'
_chemical_formula_moiety 'C30 H22 Mn N6 2+, S4 O6 2-, 3H2 O'
_chemical_formula_sum 'C30 H28 Mn N6 O9 S4'
_chemical_formula_weight 799.76
_chemical_name_systematic
;
Bis(2,2':6',2''-Terpyridine-N,N',N'')-manganese(ii) tetrathionate,
trihydrate.
;
_space_group_IT_number 14
_symmetry_cell_setting monoclinic
_symmetry_space_group_name_Hall '-P 2ybc'
_symmetry_space_group_name_H-M 'P 1 21/c 1'
_atom_sites_solution_hydrogens geom
_atom_sites_solution_primary direct
_atom_sites_solution_secondary difmap
_audit_creation_method SHELXL-97
_cell_angle_alpha 90.00
_cell_angle_beta 94.05(4)
_cell_angle_gamma 90.00
_cell_formula_units_Z 4
_cell_length_a 8.783(3)
_cell_length_b 18.594(7)
_cell_length_c 21.556(12)
_cell_measurement_reflns_used 25
_cell_measurement_temperature 293(2)
_cell_measurement_theta_max 15
_cell_measurement_theta_min 7.5
_cell_volume 3512(3)
_computing_cell_refinement P3/P4-PC
_computing_data_collection 'P3/P4-PC (Siemens, 1991)'
_computing_data_reduction 'XDISK in SHELXTL/PC (Sheldrick, 1994)'
_computing_molecular_graphics 'XP in SHELXTL/PC'
_computing_publication_material 'CIFTAB (Sheldrick, 1993), PARST (Nardelli, 1983)'
_computing_structure_refinement 'SHELXL97 (Sheldrick, 1997)'
_computing_structure_solution 'SHELXS97 (Sheldrick, 1997)'
_diffrn_ambient_temperature 293(2)
_diffrn_measured_fraction_theta_full .967
_diffrn_measured_fraction_theta_max .967
_diffrn_measurement_device_type 'Siemens R3m'
_diffrn_measurement_method \w/2\q
_diffrn_radiation_monochromator graphite
_diffrn_radiation_source 'fine-focus sealed tube'
_diffrn_radiation_type MoK\a
_diffrn_radiation_wavelength .71073
_diffrn_reflns_av_R_equivalents .058
_diffrn_reflns_av_sigmaI/netI .067
_diffrn_reflns_limit_h_max 10
_diffrn_reflns_limit_h_min -10
_diffrn_reflns_limit_k_max 22
_diffrn_reflns_limit_k_min 0
_diffrn_reflns_limit_l_max 25
_diffrn_reflns_limit_l_min 0
_diffrn_reflns_number 6852
_diffrn_reflns_theta_full 25.00
_diffrn_reflns_theta_max 25.00
_diffrn_reflns_theta_min 1.89
_diffrn_standards_decay_% <2
_diffrn_standards_interval_count 98
_diffrn_standards_number 2
_exptl_absorpt_coefficient_mu .674
_exptl_absorpt_correction_T_max .92
_exptl_absorpt_correction_T_min .77
_exptl_absorpt_correction_type '\y scan'
_exptl_absorpt_process_details '(North et al., 1968)'
_exptl_crystal_colour yellow
_exptl_crystal_density_diffrn 1.513
_exptl_crystal_density_method 'not measured'
_exptl_crystal_description plates
_exptl_crystal_F_000 1644
_exptl_crystal_size_max .48
_exptl_crystal_size_mid .32
_exptl_crystal_size_min .12
_refine_diff_density_max .273
_refine_diff_density_min -.254
_refine_ls_extinction_method none
_refine_ls_goodness_of_fit_ref .997
_refine_ls_hydrogen_treatment mixed
_refine_ls_matrix_type full
_refine_ls_number_parameters 469
_refine_ls_number_reflns 6187
_refine_ls_number_restraints 9
_refine_ls_restrained_S_all .999
_refine_ls_R_factor_all .116
_refine_ls_R_factor_gt .053
_refine_ls_shift/su_max <0.01
_refine_ls_shift/su_mean <0.01
_refine_ls_structure_factor_coef Fsqd
_refine_ls_weighting_details 'w = 1/[\s^2^(Fo^2^)+(0.050P)^2^+0.672P] where P = (Fo^2^+2Fc^2^)/3'
_refine_ls_weighting_scheme calc
_refine_ls_wR_factor_gt .102
_refine_ls_wR_factor_ref .124
_reflns_number_gt 3567
_reflns_number_total 6187
_reflns_threshold_expression I>2\s(I)
_cod_data_source_file bk1621.cif
_cod_data_source_block I
_cod_original_sg_symbol_H-M 'P 21/c'
_cod_database_code 2012361
_cod_database_fobs_code 2012361

loop_
_symmetry_equiv_pos_as_xyz
'x, y, z'
'-x, y+1/2, -z+1/2'
'-x, -y, -z'
'x, -y-1/2, z-1/2'

loop_
_atom_site_label
_atom_site_fract_x
_atom_site_fract_y
_atom_site_fract_z
_atom_site_U_iso_or_equiv
_atom_site_adp_type
_atom_site_calc_flag
_atom_site_refinement_flags
_atom_site_occupancy
_atom_site_disorder_assembly
_atom_site_disorder_group
_atom_site_type_symbol
Mn1 .73909(6) .90700(3) .73746(3) .04484(18) Uani d . 1 . . Mn
S1 .79113(14) 1.11698(7) .56935(5) .0647(3) Uani d . 1 . . S
S4 .9361(2) 1.34439(15) .54085(9) .1375(8) Uani d . 1 . . S
S2 .83764(18) 1.21068(9) .62393(6) .0915(5) Uani d . 1 . . S
S3 1.02169(18) 1.25314(11) .58972(8) .1144(6) Uani d . 1 . . S
O1 .7645(4) 1.13928(19) .50672(13) .0815(10) Uani d . 1 . . O
O2 .6585(4) 1.0915(2) .59754(16) .0972(11) Uani d . 1 . . O
O3 .9210(4) 1.0718(2) .57962(18) .1211(15) Uani d . 1 . . O
O4 .8989(9) 1.3953(3) .5885(3) .223(3) Uani d . 1 . . O
O5 .8120(6) 1.3254(3) .5008(2) .224(4) Uani d . 1 . . O
O6 1.0646(6) 1.3702(4) .5107(3) .204(3) Uani d . 1 . . O
N1A .6491(4) .7966(2) .76096(17) .0573(9) Uani d . 1 . . N
N2A .6966(4) .9053(2) .83637(15) .0631(10) Uani d . 1 . . N
N3A .8180(4) 1.0128(2) .77742(17) .0603(10) Uani d . 1 . . N
C1A .6375(5) .7408(3) .7220(2) .0698(13) Uani d . 1 . . C
H1AA .6716 .7469 .6825 .084 Uiso calc R 1 . . H
C2A .5783(6) .6745(3) .7365(3) .0989(19) Uani d . 1 . . C
H2AA .5691 .6379 .7070 .119 Uiso calc R 1 . . H
C3A .5346(7) .6647(4) .7941(4) .114(2) Uani d . 1 . . C
H3AA .4961 .6204 .8055 .137 Uiso calc R 1 . . H
C4A .5467(6) .7196(4) .8360(3) .0875(18) Uani d . 1 . . C
H4AA .5164 .7127 .8761 .105 Uiso calc R 1 . . H
C5A .6052(5) .7869(3) .8187(2) .0669(13) Uani d . 1 . . C
C6A .6212(5) .8487(4) .8587(2) .0788(17) Uani d . 1 . . C
C7A .5605(7) .8537(5) .9175(3) .117(2) Uani d . 1 . . C
H7AA .5055 .8160 .9334 .141 Uiso calc R 1 . . H
C8A .5862(10) .9171(6) .9508(3) .149(4) Uani d . 1 . . C
H8AA .5474 .9213 .9896 .179 Uiso calc R 1 . . H
C9A .6658(9) .9733(5) .9288(3) .125(3) Uani d . 1 . . C
H9AA .6841 1.0149 .9520 .150 Uiso calc R 1 . . H
C10A .7190(6) .9650(4) .8692(2) .0822(17) Uani d . 1 . . C
C11A .8050(6) 1.0237(3) .8388(2) .0761(15) Uani d . 1 . . C
C12A .8693(9) 1.0834(4) .8679(3) .122(3) Uani d . 1 . . C
H12A .8581 1.0906 .9100 .146 Uiso calc R 1 . . H
C13A .9484(9) 1.1319(4) .8361(5) .134(3) Uani d . 1 . . C
H13A .9976 1.1702 .8568 .161 Uiso calc R 1 . . H
C14A .9554(7) 1.1242(3) .7738(4) .107(2) Uani d . 1 . . C
H14A 1.0029 1.1583 .7502 .129 Uiso calc R 1 . . H
C15A .8881(6) 1.0626(3) .7466(3) .0747(14) Uani d . 1 . . C
H15A .8933 1.0564 .7040 .090 Uiso calc R 1 . . H
N1B .5121(3) .94978(17) .69894(14) .0444(8) Uani d . 1 . . N
N2B .7332(3) .89997(16) .63631(12) .0380(7) Uani d . 1 . . N
N3B .9664(3) .86567(17) .71327(14) .0455(8) Uani d . 1 . . N
C1B .4056(5) .9758(2) .7339(2) .0626(12) Uani d . 1 . . C
H1BA .4248 .9766 .7769 .075 Uiso calc R 1 . . H
C2B .2694(5) 1.0012(3) .7087(2) .0677(13) Uani d . 1 . . C
H2BA .1978 1.0193 .7344 .081 Uiso calc R 1 . . H
C3B .2378(5) 1.0003(2) .6462(3) .0714(14) Uani d . 1 . . C
H3BA .1454 1.0179 .6287 .086 Uiso calc R 1 . . H
C4B .3463(5) .9727(2) .6092(2) .0648(13) Uani d . 1 . . C
H4BA .3271 .9704 .5662 .078 Uiso calc R 1 . . H
C5B .4833(4) .9484(2) .63695(18) .0461(10) Uani d . 1 . . C
C6B .6095(4) .9201(2) .60085(17) .0432(9) Uani d . 1 . . C
C7B .6054(5) .9146(2) .53711(18) .0591(11) Uani d . 1 . . C
H7BA .5180 .9280 .5130 .071 Uiso calc R 1 . . H
C8B .7321(6) .8888(3) .50876(19) .0687(14) Uani d . 1 . . C
H8BA .7307 .8849 .4657 .082 Uiso calc R 1 . . H
C9B .8588(5) .8694(2) .54542(18) .0588(12) Uani d . 1 . . C
H9BA .9454 .8529 .5274 .071 Uiso calc R 1 . . H
C10B .8575(4) .8742(2) .60905(17) .0426(9) Uani d . 1 . . C
C11B .9862(4) .8533(2) .65286(17) .0443(9) Uani d . 1 . . C
C12B 1.1187(5) .8213(2) .6342(2) .0605(12) Uani d . 1 . . C
H12B 1.1305 .8127 .5923 .073 Uiso calc R 1 . . H
C13B 1.2318(5) .8027(3) .6785(2) .0719(14) Uani d . 1 . . C
H13B 1.3203 .7806 .6667 .086 Uiso calc R 1 . . H
C14B 1.2150(5) .8162(3) .7389(2) .0676(13) Uani d . 1 . . C
H14B 1.2925 .8049 .7690 .081 Uiso calc R 1 . . H
C15B 1.0815(5) .8471(2) .7557(2) .0606(12) Uani d . 1 . . C
H15B 1.0696 .8555 .7977 .073 Uiso calc R 1 . . H
O1W .5605(5) 1.2532(3) .4533(2) .1218(15) Uani d D 1 . . O
H1WA .592(4) 1.2200(10) .4820(10) .146 Uiso d D 1 . . H
H1WB .603(4) 1.2968(7) .4610(10) .146 Uiso d D 1 . . H
O2W .2695(6) 1.3164(3) .41982(19) .1432(18) Uani d D 1 . . O
H2WA .341(3) 1.283(2) .4290(10) .172 Uiso d D 1 . . H
H2WB .208(3) 1.325(2) .4510(10) .172 Uiso d D 1 . . H
O3W .2949(9) 1.4719(5) .3711(3) .116(3) Uani d D 1 . . O
H3WA .346(2) 1.4328(7) .3860(10) .139 Uiso d D 1 . . H
H3WB .241(7) 1.493(2) .4010(10) .139 Uiso d D 1 . . H

loop_
_atom_site_aniso_label
_atom_site_aniso_U_11
_atom_site_aniso_U_22
_atom_site_aniso_U_33
_atom_site_aniso_U_12
_atom_site_aniso_U_13
_atom_site_aniso_U_23
Mn1 .0439(3) .0499(4) .0409(3) .0037(3) .0041(2) .0013(3)
S1 .0595(7) .0744(9) .0599(7) .0068(6) .0017(5) -.0152(6)
S4 .1168(14) .208(2) .0860(11) -.0610(16) -.0036(10) .0350(14)
S2 .1095(11) .0962(12) .0708(8) -.0195(9) .0194(8) -.0281(8)
S3 .0778(10) .1383(16) .1265(13) -.0238(11) .0031(9) -.0361(12)
O1 .087(2) .092(3) .065(2) -.011(2) .0000(17) -.0057(18)
O2 .099(3) .091(3) .106(3) -.012(2) .039(2) -.013(2)
O3 .101(3) .134(4) .124(3) .055(3) -.026(2) -.038(3)
O4 .377(11) .157(6) .140(5) .023(6) .051(6) -.005(4)
O5 .236(6) .257(7) .161(5) -.156(6) -.106(5) .115(5)
O6 .161(5) .271(8) .182(5) -.096(5) .028(4) .039(5)
N1A .052(2) .052(3) .068(2) .0036(18) .0118(18) .017(2)
N2A .063(2) .084(3) .0420(19) .023(2) .0019(17) .000(2)
N3A .060(2) .055(3) .064(2) .013(2) -.0084(18) -.014(2)
C1A .064(3) .052(3) .095(4) .004(3) .017(3) .016(3)
C2A .094(4) .049(4) .157(6) .004(3) .035(4) .023(4)
C3A .089(4) .073(5) .183(8) .014(4) .038(5) .048(5)
C4A .063(3) .089(5) .113(5) .021(3) .029(3) .057(4)
C5A .053(3) .070(4) .080(3) .020(3) .024(2) .027(3)
C6A .060(3) .119(5) .060(3) .040(3) .024(2) .040(3)
C7A .125(5) .157(7) .076(4) .039(5) .049(4) .038(4)
C8A .192(8) .200(10) .061(4) .095(8) .051(5) .013(5)
C9A .166(7) .150(7) .061(4) .070(6) .015(4) .000(4)
C10A .097(4) .099(5) .049(3) .048(4) -.003(3) -.015(3)
C11A .082(4) .069(4) .073(3) .031(3) -.024(3) -.024(3)
C12A .149(7) .102(6) .107(5) .021(5) -.040(5) -.060(5)
C13A .130(7) .070(5) .191(9) .014(5) -.078(6) -.043(6)
C14A .094(4) .063(4) .157(6) .001(3) -.043(4) .000(4)
C15A .067(3) .059(4) .097(4) .007(3) -.005(3) -.012(3)
N1B .0384(17) .039(2) .056(2) .0042(15) .0061(15) -.0035(16)
N2B .0417(17) .0287(18) .0430(16) -.0001(15) .0006(13) -.0008(14)
N3B .0419(18) .041(2) .0537(19) .0030(16) .0018(15) .0079(16)
C1B .053(3) .043(3) .092(3) .005(2) .009(2) .000(2)
C2B .056(3) .058(3) .091(4) .011(2) .013(3) .002(3)
C3B .041(3) .049(3) .124(4) .009(2) -.002(3) .013(3)
C4B .048(3) .050(3) .093(3) .002(2) -.017(2) .004(3)
C5B .044(2) .030(2) .064(3) -.0018(19) .0043(19) .001(2)
C6B .043(2) .034(2) .051(2) -.0048(18) -.0079(17) .0011(18)
C7B .056(3) .066(3) .054(2) -.002(2) -.012(2) .003(2)
C8B .085(3) .078(4) .044(2) .001(3) .008(2) .000(2)
C9B .073(3) .055(3) .050(2) .012(2) .015(2) .000(2)
C10B .049(2) .034(2) .046(2) .0001(19) .0047(18) -.0026(18)
C11B .042(2) .038(2) .055(2) .0008(19) .0117(18) .0010(19)
C12B .056(3) .053(3) .074(3) .007(2) .018(2) .003(2)
C13B .056(3) .065(3) .095(4) .028(3) .007(3) .016(3)
C14B .039(2) .078(4) .085(3) .003(2) -.006(2) .025(3)
C15B .061(3) .062(3) .057(3) -.003(2) -.006(2) .012(2)
O1W .100(3) .103(3) .161(4) .017(3) -.001(3) -.015(3)
O2W .129(4) .201(6) .099(3) .030(4) .005(3) .005(3)
O3W .131(4) .140(5) .081(3) -.067(5) .023(3) -.005(3)

loop_
_atom_type_symbol
_atom_type_description
_atom_type_scat_dispersion_real
_atom_type_scat_dispersion_imag
_atom_type_scat_source
C C .0033 .0016 'International Tables Vol C Tables 4.2.6.8 and 6.1.1.4'
H H .0000 .0000 'International Tables Vol C Tables 4.2.6.8 and 6.1.1.4'
N N .0061 .0033 'International Tables Vol C Tables 4.2.6.8 and 6.1.1.4'
O O .0106 .0060 'International Tables Vol C Tables 4.2.6.8 and 6.1.1.4'
S S .1246 .1234 'International Tables Vol C Tables 4.2.6.8 and 6.1.1.4'
Mn Mn .3368 .7283 'International Tables Vol C Tables 4.2.6.8 and 6.1.1.4'

loop_
_geom_angle_atom_site_label_1
_geom_angle_atom_site_label_2
_geom_angle_atom_site_label_3
_geom_angle
N2B Mn1 N2A 168.07(13)
N2B Mn1 N3B 72.83(11)
N2A Mn1 N3B 116.01(12)
N2B Mn1 N3A 114.98(13)
N2A Mn1 N3A 72.99(16)
N3B Mn1 N3A 97.75(13)
N2B Mn1 N1B 72.21(11)
N2A Mn1 N1B 99.01(12)
N3B Mn1 N1B 144.91(11)
N3A Mn1 N1B 94.21(12)
N2B Mn1 N1A 100.65(13)
N2A Mn1 N1A 71.57(16)
N3B Mn1 N1A 94.12(12)
N3A Mn1 N1A 144.34(14)
N1B Mn1 N1A 95.09(12)
O1 S1 O3 113.5(2)
O1 S1 O2 114.6(2)
O3 S1 O2 114.0(3)
O1 S1 S2 107.47(16)
O3 S1 S2 106.10(18)
O2 S1 S2 99.59(16)
O5 S4 O6 114.5(3)
O5 S4 O4 113.6(4)
O6 S4 O4 109.2(4)
O5 S4 S3 110.1(3)
O6 S4 S3 103.4(3)
O4 S4 S3 105.2(3)
S3 S2 S1 104.47(9)
S2 S3 S4 103.56(11)
C1A N1A C5A 117.8(4)
C1A N1A Mn1 125.1(3)
C5A N1A Mn1 117.1(3)
C10A N2A C6A 121.4(5)
C10A N2A Mn1 118.6(4)
C6A N2A Mn1 118.7(3)
C15A N3A C11A 117.6(5)
C15A N3A Mn1 124.5(3)
C11A N3A Mn1 117.5(4)
N1A C1A C2A 124.4(5)
N1A C1A H1AA 117.8
C2A C1A H1AA 117.8
C3A C2A C1A 117.9(7)
C3A C2A H2AA 121.0
C1A C2A H2AA 121.0
C2A C3A C4A 119.9(6)
C2A C3A H3AA 120.0
C4A C3A H3AA 120.0
C3A C4A C5A 120.0(6)
C3A C4A H4AA 120.0
C5A C4A H4AA 120.0
N1A C5A C4A 119.9(5)
N1A C5A C6A 115.2(4)
C4A C5A C6A 124.9(5)
N2A C6A C7A 119.6(6)
N2A C6A C5A 116.1(4)
C7A C6A C5A 124.3(6)
C8A C7A C6A 117.4(7)
C8A C7A H7AA 121.3
C6A C7A H7AA 121.3
C9A C8A C7A 122.7(6)
C9A C8A H8AA 118.6
C7A C8A H8AA 118.6
C8A C9A C10A 116.5(7)
C8A C9A H9AA 121.7
C10A C9A H9AA 121.7
N2A C10A C9A 122.2(7)
N2A C10A C11A 115.8(4)
C9A C10A C11A 122.0(6)
N3A C11A C12A 120.4(6)
N3A C11A C10A 113.5(4)
C12A C11A C10A 126.1(6)
C13A C12A C11A 121.0(7)
C13A C12A H12A 119.5
C11A C12A H12A 119.5
C12A C13A C14A 119.4(7)
C12A C13A H13A 120.3
C14A C13A H13A 120.3
C13A C14A C15A 117.0(7)
C13A C14A H14A 121.5
C15A C14A H14A 121.5
N3A C15A C14A 124.2(6)
N3A C15A H15A 117.9
C14A C15A H15A 117.9
C1B N1B C5B 118.7(3)
C1B N1B Mn1 123.9(3)
C5B N1B Mn1 117.4(2)
C6B N2B C10B 119.7(3)
C6B N2B Mn1 121.0(2)
C10B N2B Mn1 119.3(2)
C11B N3B C15B 117.9(3)
C11B N3B Mn1 117.6(2)
C15B N3B Mn1 124.4(3)
N1B C1B C2B 122.1(4)
N1B C1B H1BA 119.0
C2B C1B H1BA 119.0
C3B C2B C1B 120.3(4)
C3B C2B H2BA 119.8
C1B C2B H2BA 119.8
C2B C3B C4B 118.5(4)
C2B C3B H3BA 120.8
C4B C3B H3BA 120.8
C5B C4B C3B 119.0(4)
C5B C4B H4BA 120.5
C3B C4B H4BA 120.5
N1B C5B C4B 121.5(4)
N1B C5B C6B 115.5(3)
C4B C5B C6B 123.0(4)
N2B C6B C7B 120.8(4)
N2B C6B C5B 113.8(3)
C7B C6B C5B 125.4(3)
C6B C7B C8B 119.9(4)
C6B C7B H7BA 120.0
C8B C7B H7BA 120.0
C9B C8B C7B 118.7(4)
C9B C8B H8BA 120.6
C7B C8B H8BA 120.6
C8B C9B C10B 119.7(4)
C8B C9B H9BA 120.1
C10B C9B H9BA 120.1
N2B C10B C9B 121.1(4)
N2B C10B C11B 114.7(3)
C9B C10B C11B 124.2(4)
N3B C11B C12B 121.3(4)
N3B C11B C10B 115.5(3)
C12B C11B C10B 123.2(4)
C13B C12B C11B 119.1(4)
C13B C12B H12B 120.5
C11B C12B H12B 120.5
C14B C13B C12B 120.2(4)
C14B C13B H13B 119.9
C12B C13B H13B 119.9
C13B C14B C15B 119.1(4)
C13B C14B H14B 120.4
C15B C14B H14B 120.4
N3B C15B C14B 122.4(4)
N3B C15B H15B 118.8
C14B C15B H15B 118.8
H1WA O1W H1WB 111.9(17)
H2WA O2W H2WB 113(2)
H3WA O3W H3WB 112(2)

loop_
_geom_bond_atom_site_label_1
_geom_bond_atom_site_label_2
_geom_bond_site_symmetry_2
_geom_bond_distance
_geom_bond_publ_flag
Mn1 N2B . 2.181(3) ?
Mn1 N2A . 2.191(3) ?
Mn1 N3B . 2.235(3) ?
Mn1 N3A . 2.238(4) ?
Mn1 N1B . 2.250(3) ?
Mn1 N1A . 2.270(4) ?
S1 O1 . 1.416(3) ?
S1 O3 . 1.421(3) ?
S1 O2 . 1.432(3) ?
S1 S2 . 2.126(2) ?
S4 O5 . 1.387(4) ?
S4 O6 . 1.425(4) ?
S4 O4 . 1.451(5) ?
S4 S3 . 2.108(3) ?
S2 S3 . 1.987(2) ?
N1A C1A . 1.333(6) ?
N1A C5A . 1.341(5) ?
N2A C10A . 1.323(6) ?
N2A C6A . 1.349(6) ?
N3A C15A . 1.317(6) ?
N3A C11A . 1.350(6) ?
C1A C2A . 1.381(7) ?
C1A H1AA . .9300 ?
C2A C3A . 1.338(8) ?
C2A H2AA . .9300 ?
C3A C4A . 1.363(8) ?
C3A H3AA . .9300 ?
C4A C5A . 1.413(7) ?
C4A H4AA . .9300 ?
C5A C6A . 1.438(7) ?
C6A C7A . 1.414(7) ?
C7A C8A . 1.388(11) ?
C7A H7AA . .9300 ?
C8A C9A . 1.361(11) ?
C8A H8AA . .9300 ?
C9A C10A . 1.406(7) ?
C9A H9AA . .9300 ?
C10A C11A . 1.503(8) ?
C11A C12A . 1.378(8) ?
C12A C13A . 1.354(10) ?
C12A H12A . .9300 ?
C13A C14A . 1.356(9) ?
C13A H13A . .9300 ?
C14A C15A . 1.399(7) ?
C14A H14A . .9300 ?
C15A H15A . .9300 ?
N1B C1B . 1.333(5) ?
N1B C5B . 1.343(5) ?
N2B C6B . 1.337(4) ?
N2B C10B . 1.363(4) ?
N3B C11B . 1.345(4) ?
N3B C15B . 1.360(5) ?
C1B C2B . 1.364(6) ?
C1B H1BA . .9300 ?
C2B C3B . 1.354(6) ?
C2B H2BA . .9300 ?
C3B C4B . 1.385(6) ?
C3B H3BA . .9300 ?
C4B C5B . 1.382(5) ?
C4B H4BA . .9300 ?
C5B C6B . 1.494(5) ?
C6B C7B . 1.376(5) ?
C7B C8B . 1.392(6) ?
C7B H7BA . .9300 ?
C8B C9B . 1.367(6) ?
C8B H8BA . .9300 ?
C9B C10B . 1.375(5) ?
C9B H9BA . .9300 ?
C10B C11B . 1.473(5) ?
C11B C12B . 1.392(5) ?
C12B C13B . 1.372(6) ?
C12B H12B . .9300 ?
C13B C14B . 1.345(6) ?
C13B H13B . .9300 ?
C14B C15B . 1.377(6) ?
C14B H14B . .9300 ?
C15B H15B . .9300 ?
O1W H1WA . .90(2) ?
O1W H1WB . .903(19) ?
O2W H2WA . .90(3) ?
O2W H2WB . .90(3) ?
O3W H3WA . .90(2) ?
O3W H3WB . .91(4) ?

loop_
_geom_hbond_atom_site_label_D
_geom_hbond_atom_site_label_H
_geom_hbond_atom_site_label_A
_geom_hbond_site_symmetry_A
_geom_hbond_distance_DH
_geom_hbond_distance_HA
_geom_hbond_distance_DA
_geom_hbond_angle_DHA
O1W H1WA O1 1_555 .90(2) 2.17(3) 2.955(6) 144(2)
O1W H1WB O5 1_555 .90(2) 2.04(3) 2.722(7) 131(2)
O2W H2WA O1W 1_555 .90(3) 2.04(3) 2.859(7) 152(3)
O2W H2WB O6 1_455 .90(3) 2.05(3) 2.928(8) 165(2)
O3W H3WA O2W 1_555 .90(2) 2.40(2) 3.090(11) 134.0(10)
O3W H3WB O4 3_686 .91(4) 2.43(5) 3.156(11) 137(3)

loop_
_geom_torsion_atom_site_label_1
_geom_torsion_atom_site_label_2
_geom_torsion_atom_site_label_3
_geom_torsion_atom_site_label_4
_geom_torsion
O1 S1 S2 S3 -60.05(18)
O3 S1 S2 S3 61.7(2)
O2 S1 S2 S3 -179.81(18)
S1 S2 S3 S4 107.09(12)
O5 S4 S3 S2 -51.0(3)
O6 S4 S3 S2 -173.8(3)
O4 S4 S3 S2 71.7(3)
N2B Mn1 N1A C1A 14.7(4)
N2A Mn1 N1A C1A -174.6(4)
N3B Mn1 N1A C1A -58.5(4)
N3A Mn1 N1A C1A -167.9(3)
N1B Mn1 N1A C1A 87.6(4)
N2B Mn1 N1A C5A -165.7(3)
N2A Mn1 N1A C5A 4.9(3)
N3B Mn1 N1A C5A 121.0(3)
N3A Mn1 N1A C5A 11.6(4)
N1B Mn1 N1A C5A -92.9(3)
N2B Mn1 N2A C10A -126.5(7)
N3B Mn1 N2A C10A 97.4(3)
N3A Mn1 N2A C10A 7.0(3)
N1B Mn1 N2A C10A -84.7(3)
N1A Mn1 N2A C10A -177.1(4)
N2B Mn1 N2A C6A 40.8(8)
N3B Mn1 N2A C6A -95.3(3)
N3A Mn1 N2A C6A 174.2(3)
N1B Mn1 N2A C6A 82.6(3)
N1A Mn1 N2A C6A -9.8(3)
N2B Mn1 N3A C15A -14.7(4)
N2A Mn1 N3A C15A 174.8(4)
N3B Mn1 N3A C15A 59.9(4)
N1B Mn1 N3A C15A -87.1(4)
N1A Mn1 N3A C15A 168.2(3)
N2B Mn1 N3A C11A 171.5(3)
N2A Mn1 N3A C11A 1.0(3)
N3B Mn1 N3A C11A -113.9(3)
N1B Mn1 N3A C11A 99.2(3)
N1A Mn1 N3A C11A -5.6(4)
C5A N1A C1A C2A 2.4(7)
Mn1 N1A C1A C2A -178.0(4)
N1A C1A C2A C3A -2.5(8)
C1A C2A C3A C4A 1.2(9)
C2A C3A C4A C5A .0(9)
C1A N1A C5A C4A -1.1(6)
Mn1 N1A C5A C4A 179.3(3)
C1A N1A C5A C6A 179.6(4)
Mn1 N1A C5A C6A .0(5)
C3A C4A C5A N1A -.1(8)
C3A C4A C5A C6A 179.1(5)
C10A N2A C6A C7A 1.9(7)
Mn1 N2A C6A C7A -165.0(4)
C10A N2A C6A C5A -179.6(4)
Mn1 N2A C6A C5A 13.5(5)
N1A C5A C6A N2A -8.6(6)
C4A C5A C6A N2A 172.2(4)
N1A C5A C6A C7A 169.8(4)
C4A C5A C6A C7A -9.5(8)
N2A C6A C7A C8A -1.9(8)
C5A C6A C7A C8A 179.8(6)
C6A C7A C8A C9A .2(11)
C7A C8A C9A C10A 1.5(12)
C6A N2A C10A C9A -.1(7)
Mn1 N2A C10A C9A 166.7(4)
C6A N2A C10A C11A 179.8(4)
Mn1 N2A C10A C11A -13.3(5)
C8A C9A C10A N2A -1.6(9)
C8A C9A C10A C11A 178.5(6)
C15A N3A C11A C12A -2.7(7)
Mn1 N3A C11A C12A 171.5(4)
C15A N3A C11A C10A 178.2(4)
Mn1 N3A C11A C10A -7.6(5)
N2A C10A C11A N3A 13.6(6)
C9A C10A C11A N3A -166.5(5)
N2A C10A C11A C12A -165.5(5)
C9A C10A C11A C12A 14.5(8)
N3A C11A C12A C13A -1.0(10)
C10A C11A C12A C13A 178.0(6)
C11A C12A C13A C14A 4.7(12)
C12A C13A C14A C15A -4.5(10)
C11A N3A C15A C14A 2.8(7)
Mn1 N3A C15A C14A -170.9(4)
C13A C14A C15A N3A .8(8)
N2B Mn1 N1B C1B -178.6(3)
N2A Mn1 N1B C1B 9.7(3)
N3B Mn1 N1B C1B -173.6(3)
N3A Mn1 N1B C1B -63.7(3)
N1A Mn1 N1B C1B 81.8(3)
N2B Mn1 N1B C5B 1.8(3)
N2A Mn1 N1B C5B -169.9(3)
N3B Mn1 N1B C5B 6.8(4)
N3A Mn1 N1B C5B 116.7(3)
N1A Mn1 N1B C5B -97.8(3)
N2A Mn1 N2B C6B 42.0(8)
N3B Mn1 N2B C6B -178.7(3)
N3A Mn1 N2B C6B -88.0(3)
N1B Mn1 N2B C6B -1.7(3)
N1A Mn1 N2B C6B 90.3(3)
N2A Mn1 N2B C10B -137.6(6)
N3B Mn1 N2B C10B 1.7(3)
N3A Mn1 N2B C10B 92.4(3)
N1B Mn1 N2B C10B 178.7(3)
N1A Mn1 N2B C10B -89.4(3)
N2B Mn1 N3B C11B -3.4(3)
N2A Mn1 N3B C11B 168.0(3)
N3A Mn1 N3B C11B -117.2(3)
N1B Mn1 N3B C11B -8.4(4)
N1A Mn1 N3B C11B 96.5(3)
N2B Mn1 N3B C15B -178.2(3)
N2A Mn1 N3B C15B -6.8(4)
N3A Mn1 N3B C15B 68.0(3)
N1B Mn1 N3B C15B 176.8(3)
N1A Mn1 N3B C15B -78.3(3)
C5B N1B C1B C2B -.4(6)
Mn1 N1B C1B C2B 180.0(3)
N1B C1B C2B C3B .4(7)
C1B C2B C3B C4B .4(7)
C2B C3B C4B C5B -1.3(7)
C1B N1B C5B C4B -.5(6)
Mn1 N1B C5B C4B 179.1(3)
C1B N1B C5B C6B 178.7(3)
Mn1 N1B C5B C6B -1.7(4)
C3B C4B C5B N1B 1.4(6)
C3B C4B C5B C6B -177.8(4)
C10B N2B C6B C7B .7(5)
Mn1 N2B C6B C7B -179.0(3)
C10B N2B C6B C5B -179.0(3)
Mn1 N2B C6B C5B 1.4(4)
N1B C5B C6B N2B .2(5)
C4B C5B C6B N2B 179.4(4)
N1B C5B C6B C7B -179.4(4)
C4B C5B C6B C7B -.2(6)
N2B C6B C7B C8B -1.1(6)
C5B C6B C7B C8B 178.5(4)
C6B C7B C8B C9B .1(7)
C7B C8B C9B C10B 1.3(7)
C6B N2B C10B C9B .8(6)
Mn1 N2B C10B C9B -179.6(3)
C6B N2B C10B C11B -179.6(3)
Mn1 N2B C10B C11B .0(4)
C8B C9B C10B N2B -1.7(6)
C8B C9B C10B C11B 178.7(4)
C15B N3B C11B C12B 1.2(6)
Mn1 N3B C11B C12B -173.9(3)
C15B N3B C11B C10B 179.7(3)
Mn1 N3B C11B C10B 4.6(4)
N2B C10B C11B N3B -3.0(5)
C9B C10B C11B N3B 176.6(4)
N2B C10B C11B C12B 175.4(4)
C9B C10B C11B C12B -5.0(6)
N3B C11B C12B C13B -.6(6)
C10B C11B C12B C13B -179.0(4)
C11B C12B C13B C14B -.9(7)
C12B C13B C14B C15B 1.8(7)
C11B N3B C15B C14B -.3(6)
Mn1 N3B C15B C14B 174.4(3)
C13B C14B C15B N3B -1.2(7)
